data_4511216
loop_
_publ_author_name
'Draguta, Sergiu'
'Yakovenko, Andrey A.'
'Fonari, Marina S.'
'Timofeeva, Tatiana V.'

_publ_section_title
;
 Unusual Chemical Ratio, Z&#x2033; Values, and Polymorphism in Three
 NewN-Methyl Aminopyridine--4-Nitrophenol Adducts
;
_journal_issue 7
_journal_name_full 'Crystal Growth &amp; Design'
_journal_page_first 3423
_journal_paper_doi 10.1021/cg500360f
_journal_volume 14
_journal_year 2014
_chemical_formula_moiety '2(C6 H5 N O3), C6 H4 N O3, C6 H9 N2'
_chemical_formula_sum 'C24 H23 N5 O9'
_chemical_formula_weight 525.47
_chemical_name_systematic
; 
 ? 
;
_space_group_IT_number 14
_symmetry_cell_setting monoclinic
_symmetry_space_group_name_Hall '-P 2yn'
_symmetry_space_group_name_H-M 'P 1 21/n 1'
_atom_sites_solution_hydrogens geom
_atom_sites_solution_primary direct
_atom_sites_solution_secondary difmap
_audit_creation_method SHELXL-97
_cell_angle_alpha 90.00
_cell_angle_beta 102.741(2)
_cell_angle_gamma 90.00
_cell_formula_units_Z 4
_cell_length_a 7.8501(8)
_cell_length_b 17.5407(17)
_cell_length_c 17.4936(17)
_cell_measurement_reflns_used 9892
_cell_measurement_temperature 100(2)
_cell_measurement_theta_max 30.56
_cell_measurement_theta_min 2.32
_cell_volume 2349.5(4)
_computing_cell_refinement 'Bruker SAINT'
_computing_data_collection 'Bruker APEX2'
_computing_data_reduction 'Bruker SAINT'
_computing_molecular_graphics 'Bruker SHELXTL'
_computing_publication_material 'Bruker SHELXTL'
_computing_structure_refinement 'SHELXL-97 (Sheldrick, 2008)'
_computing_structure_solution 'SHELXS-97 (Sheldrick, 2008)'
_diffrn_ambient_temperature 100(2)
_diffrn_measured_fraction_theta_full 0.999
_diffrn_measured_fraction_theta_max 0.999
_diffrn_measurement_device_type 'Bruker APEX-II CCD'
_diffrn_measurement_method '\f and \w scans'
_diffrn_radiation_monochromator graphite
_diffrn_radiation_source 'fine-focus sealed tube'
_diffrn_radiation_type MoK\a
_diffrn_radiation_wavelength 0.71073
_diffrn_reflns_av_R_equivalents 0.0223
_diffrn_reflns_av_sigmaI/netI 0.0169
_diffrn_reflns_limit_h_max 9
_diffrn_reflns_limit_h_min -9
_diffrn_reflns_limit_k_max 21
_diffrn_reflns_limit_k_min -21
_diffrn_reflns_limit_l_max 21
_diffrn_reflns_limit_l_min -21
_diffrn_reflns_number 19709
_diffrn_reflns_theta_full 26.00
_diffrn_reflns_theta_max 26.00
_diffrn_reflns_theta_min 2.39
_exptl_absorpt_coefficient_mu 0.116
_exptl_absorpt_correction_type none
_exptl_crystal_colour colorless
_exptl_crystal_density_diffrn 1.486
_exptl_crystal_density_method 'not measured'
_exptl_crystal_description prism
_exptl_crystal_F_000 1096
_exptl_crystal_size_max 0.25
_exptl_crystal_size_mid 0.20
_exptl_crystal_size_min 0.18
_refine_diff_density_max 0.216
_refine_diff_density_min -0.235
_refine_diff_density_rms 0.040
_refine_ls_extinction_method none
_refine_ls_goodness_of_fit_ref 1.011
_refine_ls_hydrogen_treatment mixed
_refine_ls_matrix_type full
_refine_ls_number_parameters 354
_refine_ls_number_reflns 4627
_refine_ls_number_restraints 0
_refine_ls_restrained_S_all 1.011
_refine_ls_R_factor_all 0.0365
_refine_ls_R_factor_gt 0.0324
_refine_ls_shift/su_max 0.004
_refine_ls_shift/su_mean 0.001
_refine_ls_structure_factor_coef Fsqd
_refine_ls_weighting_details 'calc w=1/[\s^2^(Fo^2^)+(0.0368P)^2^+1.1676P] where P=(Fo^2^+2Fc^2^)/3'
_refine_ls_weighting_scheme calc
_refine_ls_wR_factor_gt 0.0795
_refine_ls_wR_factor_ref 0.0828
_reflns_number_gt 4154
_reflns_number_total 4627
_reflns_threshold_expression >2sigma(I)
_cod_data_source_file all_compounds_completed_corrected.cif
_cod_data_source_block 2.3(I)_polymorph_C
_cod_depositor_comments 'Adding full bibliography for 4511210--4511217.cif.'
_cod_original_sg_symbol_H-M P21/n
_cod_database_code 4511216

loop_
_symmetry_equiv_pos_as_xyz
'x, y, z'
'-x+1/2, y+1/2, -z+1/2'
'-x, -y, -z'
'x-1/2, -y-1/2, z-1/2'

loop_
_atom_site_label
_atom_site_type_symbol
_atom_site_fract_x
_atom_site_fract_y
_atom_site_fract_z
_atom_site_U_iso_or_equiv
_atom_site_adp_type
_atom_site_occupancy
_atom_site_symmetry_multiplicity
_atom_site_calc_flag
_atom_site_refinement_flags
_atom_site_disorder_assembly
_atom_site_disorder_group
O4 O 0.37858(12) 0.30792(5) 0.25903(5) 0.0218(2) Uani 1 1 d . . .
H1O9 H 1.315(3) 0.2222(12) 0.2183(12) 0.051(6) Uiso 1 1 d . . .
O1 O 0.28971(12) 0.52625(6) -0.10297(5) 0.0301(2) Uani 1 1 d . . .
O2 O 0.15018(14) 0.62463(5) -0.07340(6) 0.0312(2) Uani 1 1 d . . .
O3 O 0.21306(12) 0.43363(5) 0.23240(5) 0.0231(2) Uani 1 1 d . . .
H1O3 H 0.272(3) 0.3875(13) 0.2419(12) 0.061(6) Uiso 1 1 d . . .
O5 O 0.98296(12) 0.34663(5) 0.55442(5) 0.0232(2) Uani 1 1 d . . .
O6 O 0.97541(13) 0.22338(5) 0.54546(6) 0.0286(2) Uani 1 1 d . . .
N3 N 0.22125(14) 0.56247(6) -0.05688(6) 0.0222(2) Uani 1 1 d . . .
N5 N 0.92058(13) 0.28692(6) 0.52090(6) 0.0188(2) Uani 1 1 d . . .
N1 N 0.23701(17) 0.32800(9) 0.70109(8) 0.0161(3) Uani 0.9119(15) 1 d P A 1
H1N H 0.150(2) 0.3376(10) 0.6599(11) 0.026(4) Uiso 0.9119(15) 1 d P A 1
C1 C 0.2984(2) 0.25496(10) 0.70954(9) 0.01914(17) Uani 0.9119(15) 1 d P A 1
H1 H 0.2458 0.2167 0.6736 0.023 Uiso 0.9119(15) 1 calc PR A 1
C2 C 0.3023(3) 0.38541(9) 0.75029(12) 0.01914(17) Uani 0.9119(15) 1 d P A 1
C3 C 0.4461(2) 0.36838(10) 0.81319(9) 0.01914(17) Uani 0.9119(15) 1 d P A 1
H3 H 0.4966 0.4072 0.8489 0.023 Uiso 0.9119(15) 1 calc PR A 1
C4 C 0.51090(19) 0.29579(10) 0.82192(8) 0.01914(17) Uani 0.9119(15) 1 d P A 1
H4 H 0.6079 0.2846 0.8635 0.023 Uiso 0.9119(15) 1 calc PR A 1
C5 C 0.43546(19) 0.23691(9) 0.76979(9) 0.01914(17) Uani 0.9119(15) 1 d P A 1
H5 H 0.4790 0.1863 0.7766 0.023 Uiso 0.9119(15) 1 calc PR A 1
N2 N 0.23618(16) 0.45527(7) 0.73992(7) 0.0205(3) Uani 0.9119(15) 1 d P A 1
H2N H 0.271(2) 0.4877(11) 0.7760(11) 0.032(5) Uiso 0.9119(15) 1 d P A 1
C6 C 0.09111(17) 0.47649(8) 0.67603(8) 0.01914(17) Uani 0.9119(15) 1 d P A 1
H6A H 0.1264 0.4710 0.6260 0.029 Uiso 0.9119(15) 1 calc PR A 1
H6B H 0.0582 0.5296 0.6827 0.029 Uiso 0.9119(15) 1 calc PR A 1
H3N H -0.0088 0.4431 0.6765 0.029 Uiso 0.9119(15) 1 calc PR A 1
N1A N 0.368(2) 0.3807(7) 0.7787(9) 0.0161(3) Uani 0.0881(15) 1 d P A 2
H1AA H 0.3789 0.4286 0.7941 0.019 Uiso 0.0881(15) 1 calc PR A 2
C1A C 0.479(2) 0.3305(12) 0.8180(8) 0.01914(17) Uani 0.0881(15) 1 d P A 2
H1A H 0.5630 0.3445 0.8637 0.023 Uiso 0.0881(15) 1 calc PR A 2
C2A C 0.246(2) 0.3639(13) 0.7192(12) 0.01914(17) Uani 0.0881(15) 1 d P A 2
C3A C 0.216(3) 0.2999(11) 0.6923(12) 0.01914(17) Uani 0.0881(15) 1 d P A 2
H3A H 0.1179 0.2879 0.6514 0.023 Uiso 0.0881(15) 1 calc PR A 2
C4A C 0.334(2) 0.2480(11) 0.7262(10) 0.01914(17) Uani 0.0881(15) 1 d P A 2
H4A H 0.3223 0.1991 0.7023 0.023 Uiso 0.0881(15) 1 calc PR A 2
C5A C 0.467(2) 0.2552(9) 0.7897(9) 0.01914(17) Uani 0.0881(15) 1 d P A 2
H5A H 0.5426 0.2149 0.8120 0.023 Uiso 0.0881(15) 1 calc PR A 2
N2A N 0.1469(16) 0.4333(7) 0.6924(7) 0.0205(3) Uani 0.0881(15) 1 d P A 2
H2AA H 0.0571 0.4255 0.6531 0.025 Uiso 0.0881(15) 1 calc PR A 2
C6A C 0.1664(18) 0.5124(8) 0.7173(8) 0.01914(17) Uani 0.0881(15) 1 d P A 2
H6A1 H 0.2501 0.5158 0.7678 0.029 Uiso 0.0881(15) 1 calc PR A 2
H6A2 H 0.0531 0.5324 0.7228 0.029 Uiso 0.0881(15) 1 calc PR A 2
H6A3 H 0.2090 0.5425 0.6782 0.029 Uiso 0.0881(15) 1 calc PR A 2
C7 C 0.22513(16) 0.52931(7) 0.01951(7) 0.0188(3) Uani 1 1 d . . .
C8 C 0.13741(16) 0.56617(7) 0.07007(7) 0.0197(3) Uani 1 1 d . . .
H8 H 0.0797 0.6133 0.0556 0.024 Uiso 1 1 calc R . .
C9 C 0.13567(16) 0.53314(7) 0.14149(7) 0.0199(3) Uani 1 1 d . . .
H9 H 0.0766 0.5578 0.1765 0.024 Uiso 1 1 calc R . .
C10 C 0.22041(16) 0.46331(7) 0.16294(7) 0.0185(2) Uani 1 1 d . . .
C11 C 0.30993(16) 0.42781(7) 0.11134(8) 0.0205(3) Uani 1 1 d . . .
H11 H 0.3697 0.3811 0.1258 0.025 Uiso 1 1 calc R . .
C12 C 0.31121(16) 0.46060(7) 0.03986(7) 0.0202(3) Uani 1 1 d . . .
H12 H 0.3706 0.4363 0.0047 0.024 Uiso 1 1 calc R . .
C13 C 0.59602(17) 0.36948(7) 0.35608(8) 0.0223(3) Uani 1 1 d . . .
H13 H 0.5625 0.4181 0.3340 0.027 Uiso 1 1 calc R . .
C14 C 0.50536(16) 0.30357(7) 0.32121(7) 0.0176(2) Uani 1 1 d . . .
C15 C 0.55979(16) 0.23215(7) 0.35644(7) 0.0175(2) Uani 1 1 d . . .
H15 H 0.5008 0.1871 0.3351 0.021 Uiso 1 1 calc R . .
C16 C 0.69583(16) 0.22676(7) 0.42073(7) 0.0178(2) Uani 1 1 d . . .
H16 H 0.7313 0.1784 0.4431 0.021 Uiso 1 1 calc R . .
C17 C 0.78160(15) 0.29279(7) 0.45296(7) 0.0171(2) Uani 1 1 d . . .
C18 C 0.73080(16) 0.36438(7) 0.42092(7) 0.0206(3) Uani 1 1 d . . .
H18 H 0.7889 0.4091 0.4438 0.025 Uiso 1 1 calc R . .
N4 N 0.73605(14) 0.10254(6) -0.03552(6) 0.0207(2) Uani 1 1 d . . .
O7 O 0.68169(13) 0.03646(5) -0.03919(6) 0.0299(2) Uani 1 1 d . . .
O8 O 0.67248(12) 0.15240(6) -0.08270(5) 0.0284(2) Uani 1 1 d . . .
O9 O 1.30108(12) 0.17225(5) 0.20741(5) 0.0217(2) Uani 1 1 d . . .
C19 C 1.16272(15) 0.15841(7) 0.14865(7) 0.0166(2) Uani 1 1 d . . .
C20 C 1.11051(16) 0.08233(7) 0.13496(7) 0.0182(2) Uani 1 1 d . . .
H20A H 1.1715 0.0431 0.1672 0.022 Uiso 1 1 calc R . .
C21 C 0.97068(16) 0.06438(7) 0.07480(7) 0.0177(2) Uani 1 1 d . . .
H21A H 0.9349 0.0129 0.0652 0.021 Uiso 1 1 calc R . .
C22 C 0.88280(15) 0.12257(7) 0.02834(7) 0.0173(2) Uani 1 1 d . . .
C23 C 0.93172(16) 0.19830(7) 0.04085(7) 0.0185(2) Uani 1 1 d . . .
H23A H 0.8700 0.2373 0.0084 0.022 Uiso 1 1 calc R . .
C24 C 1.07156(16) 0.21623(7) 0.10127(7) 0.0181(2) Uani 1 1 d . . .
H24A H 1.1061 0.2679 0.1107 0.022 Uiso 1 1 calc R . .

loop_
_atom_site_aniso_label
_atom_site_aniso_U_11
_atom_site_aniso_U_22
_atom_site_aniso_U_33
_atom_site_aniso_U_23
_atom_site_aniso_U_13
_atom_site_aniso_U_12
O4 0.0228(5) 0.0173(4) 0.0214(4) -0.0009(3) -0.0038(4) 0.0006(4)
O1 0.0254(5) 0.0429(6) 0.0224(5) -0.0050(4) 0.0062(4) 0.0013(4)
O2 0.0389(6) 0.0238(5) 0.0303(5) 0.0065(4) 0.0062(4) 0.0014(4)
O3 0.0266(5) 0.0194(5) 0.0228(5) 0.0016(4) 0.0043(4) 0.0039(4)
O5 0.0215(5) 0.0248(5) 0.0215(4) -0.0050(4) 0.0005(4) -0.0052(4)
O6 0.0275(5) 0.0230(5) 0.0297(5) 0.0082(4) -0.0056(4) -0.0021(4)
N3 0.0177(5) 0.0259(6) 0.0215(5) -0.0027(4) 0.0011(4) -0.0058(4)
N5 0.0160(5) 0.0227(5) 0.0177(5) 0.0009(4) 0.0039(4) -0.0034(4)
N1 0.0167(6) 0.0155(7) 0.0154(6) 0.0006(6) 0.0023(5) 0.0008(6)
C1 0.0171(3) 0.0217(3) 0.0177(3) 0.0022(2) 0.0016(3) 0.0003(2)
C2 0.0171(3) 0.0217(3) 0.0177(3) 0.0022(2) 0.0016(3) 0.0003(2)
C3 0.0171(3) 0.0217(3) 0.0177(3) 0.0022(2) 0.0016(3) 0.0003(2)
C4 0.0171(3) 0.0217(3) 0.0177(3) 0.0022(2) 0.0016(3) 0.0003(2)
C5 0.0171(3) 0.0217(3) 0.0177(3) 0.0022(2) 0.0016(3) 0.0003(2)
N2 0.0223(6) 0.0188(6) 0.0178(6) -0.0025(5) -0.0012(5) 0.0006(5)
C6 0.0171(3) 0.0217(3) 0.0177(3) 0.0022(2) 0.0016(3) 0.0003(2)
N1A 0.0167(6) 0.0155(7) 0.0154(6) 0.0006(6) 0.0023(5) 0.0008(6)
C1A 0.0171(3) 0.0217(3) 0.0177(3) 0.0022(2) 0.0016(3) 0.0003(2)
C2A 0.0171(3) 0.0217(3) 0.0177(3) 0.0022(2) 0.0016(3) 0.0003(2)
C3A 0.0171(3) 0.0217(3) 0.0177(3) 0.0022(2) 0.0016(3) 0.0003(2)
C4A 0.0171(3) 0.0217(3) 0.0177(3) 0.0022(2) 0.0016(3) 0.0003(2)
C5A 0.0171(3) 0.0217(3) 0.0177(3) 0.0022(2) 0.0016(3) 0.0003(2)
N2A 0.0223(6) 0.0188(6) 0.0178(6) -0.0025(5) -0.0012(5) 0.0006(5)
C6A 0.0171(3) 0.0217(3) 0.0177(3) 0.0022(2) 0.0016(3) 0.0003(2)
C7 0.0156(6) 0.0195(6) 0.0200(6) -0.0023(5) 0.0008(5) -0.0050(5)
C8 0.0175(6) 0.0150(6) 0.0247(6) -0.0020(5) 0.0006(5) 0.0002(5)
C9 0.0184(6) 0.0183(6) 0.0228(6) -0.0041(5) 0.0039(5) 0.0011(5)
C10 0.0160(6) 0.0168(6) 0.0208(6) -0.0026(5) 0.0001(5) -0.0036(5)
C11 0.0168(6) 0.0151(6) 0.0284(7) -0.0030(5) 0.0020(5) 0.0010(5)
C12 0.0157(6) 0.0203(6) 0.0242(6) -0.0070(5) 0.0035(5) -0.0022(5)
C13 0.0256(7) 0.0131(6) 0.0261(7) 0.0000(5) 0.0011(5) 0.0014(5)
C14 0.0163(6) 0.0187(6) 0.0174(6) -0.0014(5) 0.0029(5) 0.0005(5)
C15 0.0190(6) 0.0145(6) 0.0187(6) -0.0014(5) 0.0036(5) -0.0037(5)
C16 0.0194(6) 0.0154(6) 0.0192(6) 0.0025(5) 0.0050(5) 0.0000(5)
C17 0.0152(6) 0.0204(6) 0.0157(6) -0.0007(4) 0.0035(5) -0.0013(5)
C18 0.0210(6) 0.0163(6) 0.0231(6) -0.0028(5) 0.0021(5) -0.0025(5)
N4 0.0180(5) 0.0247(6) 0.0181(5) -0.0022(4) 0.0013(4) 0.0040(4)
O7 0.0272(5) 0.0224(5) 0.0336(5) -0.0073(4) -0.0074(4) -0.0002(4)
O8 0.0260(5) 0.0346(5) 0.0207(5) 0.0063(4) -0.0032(4) 0.0043(4)
O9 0.0201(4) 0.0180(5) 0.0232(5) -0.0031(4) -0.0036(4) -0.0005(4)
C19 0.0144(6) 0.0199(6) 0.0154(5) -0.0020(4) 0.0034(4) 0.0001(5)
C20 0.0181(6) 0.0172(6) 0.0185(6) 0.0014(5) 0.0023(5) 0.0031(5)
C21 0.0183(6) 0.0162(6) 0.0184(6) -0.0018(5) 0.0038(5) -0.0002(5)
C22 0.0150(6) 0.0223(6) 0.0144(6) -0.0025(5) 0.0030(5) 0.0008(5)
C23 0.0189(6) 0.0196(6) 0.0175(6) 0.0035(5) 0.0055(5) 0.0034(5)
C24 0.0193(6) 0.0155(6) 0.0205(6) 0.0000(5) 0.0062(5) -0.0006(5)

loop_
_atom_type_symbol
_atom_type_description
_atom_type_scat_dispersion_real
_atom_type_scat_dispersion_imag
_atom_type_scat_source
C C 0.0033 0.0016 'International Tables Vol C Tables 4.2.6.8 and 6.1.1.4'
H H 0.0000 0.0000 'International Tables Vol C Tables 4.2.6.8 and 6.1.1.4'
N N 0.0061 0.0033 'International Tables Vol C Tables 4.2.6.8 and 6.1.1.4'
O O 0.0106 0.0060 'International Tables Vol C Tables 4.2.6.8 and 6.1.1.4'

loop_
_geom_angle_atom_site_label_1
_geom_angle_atom_site_label_2
_geom_angle_atom_site_label_3
_geom_angle
C10 O3 H1O3 112.6(13)
O2 N3 O1 122.78(11)
O2 N3 C7 119.19(11)
O1 N3 C7 118.02(11)
O6 N5 O5 121.54(10)
O6 N5 C17 119.81(10)
O5 N5 C17 118.65(10)
C2 N1 C1 123.74(14)
C2 N1 H1N 119.3(11)
C1 N1 H1N 117.0(11)
N1 C1 C5 119.99(15)
N1 C1 H1 120.0
C5 C1 H1 120.0
N2 C2 N1 121.27(19)
N2 C2 C3 121.26(18)
N1 C2 C3 117.46(13)
C4 C3 C2 119.60(14)
C4 C3 H3 120.2
C2 C3 H3 120.2
C3 C4 C5 120.93(14)
C3 C4 H4 119.5
C5 C4 H4 119.5
C1 C5 C4 118.25(15)
C1 C5 H5 120.9
C4 C5 H5 120.9
C2 N2 C6 123.83(14)
C2 N2 H2N 117.7(12)
C6 N2 H2N 117.9(12)
N2 C6 H6A 109.5
N2 C6 H6B 109.5
H6A C6 H6B 109.5
N2 C6 H3N 109.5
H6A C6 H3N 109.5
H6B C6 H3N 109.5
C2A N1A C1A 123.9(15)
C2A N1A H1AA 118.1
C1A N1A H1AA 118.1
N1A C1A C5A 117.3(14)
N1A C1A H1A 121.3
C5A C1A H1A 121.3
C3A C2A N1A 124.8(19)
C3A C2A N2A 127(2)
N1A C2A N2A 109(2)
C3A C2A H1N 45.4(17)
N1A C2A H1N 168(2)
N2A C2A H1N 81.9(13)
C2A C3A C4A 113(2)
C2A C3A H1N 67.7(19)
C4A C3A H1N 166(2)
C2A C3A H3A 123.3
C4A C3A H3A 123.3
H1N C3A H3A 57.4
C3A C4A C5A 129.4(18)
C3A C4A H4A 115.3
C5A C4A H4A 115.3
C4A C5A C1A 110.8(15)
C4A C5A H5A 124.6
C1A C5A H5A 124.6
C6A N2A C2A 133.2(14)
C6A N2A H2AA 113.4
C2A N2A H2AA 113.4
N2A C6A H2N 85.4(13)
N2A C6A H6A1 109.5
H2N C6A H6A1 24.0
N2A C6A H6A2 109.5
H2N C6A H6A2 119.5
H6A1 C6A H6A2 109.5
N2A C6A H6A3 109.5
H2N C6A H6A3 120.0
H6A1 C6A H6A3 109.5
H6A2 C6A H6A3 109.5
C12 C7 C8 121.36(12)
C12 C7 N3 119.59(11)
C8 C7 N3 119.03(11)
C9 C8 C7 118.98(11)
C9 C8 H8 120.5
C7 C8 H8 120.5
C8 C9 C10 120.62(11)
C8 C9 H9 119.7
C10 C9 H9 119.7
O3 C10 C9 118.06(11)
O3 C10 C11 122.67(11)
C9 C10 C11 119.27(11)
C12 C11 C10 120.16(11)
C12 C11 H11 119.9
C10 C11 H11 119.9
C11 C12 C7 119.60(11)
C11 C12 H12 120.2
C7 C12 H12 120.2
C18 C13 C14 121.53(11)
C18 C13 H13 119.2
C14 C13 H13 119.2
O4 C14 C15 120.98(11)
O4 C14 C13 121.84(11)
C15 C14 C13 117.18(11)
C16 C15 C14 121.44(11)
C16 C15 H15 119.3
C14 C15 H15 119.3
C15 C16 C17 119.54(11)
C15 C16 H16 120.2
C17 C16 H16 120.2
C16 C17 C18 120.97(11)
C16 C17 N5 119.24(11)
C18 C17 N5 119.77(11)
C13 C18 C17 119.33(11)
C13 C18 H18 120.3
C17 C18 H18 120.3
O8 N4 O7 123.32(11)
O8 N4 C22 118.50(11)
O7 N4 C22 118.18(10)
C19 O9 H1O9 112.4(13)
O9 C19 C20 117.38(11)
O9 C19 C24 122.89(11)
C20 C19 C24 119.73(11)
C21 C20 C19 120.10(11)
C21 C20 H20A 120.0
C19 C20 H20A 120.0
C20 C21 C22 119.18(11)
C20 C21 H21A 120.4
C22 C21 H21A 120.4
C23 C22 C21 121.79(11)
C23 C22 N4 119.72(11)
C21 C22 N4 118.49(11)
C24 C23 C22 118.98(11)
C24 C23 H23A 120.5
C22 C23 H23A 120.5
C23 C24 C19 120.22(11)
C23 C24 H24A 119.9
C19 C24 H24A 119.9

loop_
_geom_bond_atom_site_label_1
_geom_bond_atom_site_label_2
_geom_bond_distance
O4 C14 1.3046(15)
O1 N3 1.2383(14)
O2 N3 1.2298(15)
O3 C10 1.3348(15)
O3 H1O3 0.93(2)
O5 N5 1.2466(13)
O6 N5 1.2371(14)
N3 C7 1.4517(16)
N5 C17 1.4288(16)
N1 C2 1.350(2)
N1 C1 1.365(2)
N1 H1N 0.892(19)
C1 C5 1.367(2)
C1 H1 0.9500
C2 N2 1.3276(19)
C2 C3 1.423(2)
C3 C4 1.367(2)
C3 H3 0.9500
C4 C5 1.418(2)
C4 H4 0.9500
C5 H5 0.9500
N2 C6 1.4571(17)
N2 H2N 0.85(2)
C6 H6A 0.9800
C6 H6B 0.9800
C6 H3N 0.9800
N1A C2A 1.28(2)
N1A C1A 1.32(2)
N1A H1AA 0.8800
C1A C5A 1.41(2)
C1A H1A 0.9500
C2A C3A 1.22(3)
C2A N2A 1.46(2)
C2A H1N 1.23(3)
C3A C4A 1.34(3)
C3A H1N 0.95(3)
C3A H3A 0.9500
C4A C5A 1.35(2)
C4A H4A 0.9500
C5A H5A 0.9500
N2A C6A 1.452(18)
N2A H2AA 0.8800
C6A H2N 1.24(2)
C6A H6A1 0.9800
C6A H6A2 0.9800
C6A H6A3 0.9800
C7 C12 1.3892(17)
C7 C8 1.3939(17)
C8 C9 1.3801(18)
C8 H8 0.9500
C9 C10 1.4047(17)
C9 H9 0.9500
C10 C11 1.4059(17)
C11 C12 1.3783(18)
C11 H11 0.9500
C12 H12 0.9500
C13 C18 1.3729(18)
C13 C14 1.4225(17)
C13 H13 0.9500
C14 C15 1.4198(17)
C15 C16 1.3728(17)
C15 H15 0.9500
C16 C17 1.3947(17)
C16 H16 0.9500
C17 C18 1.3969(17)
C18 H18 0.9500
N4 O8 1.2303(14)
N4 O7 1.2319(14)
N4 C22 1.4598(16)
O9 C19 1.3427(15)
O9 H1O9 0.90(2)
C19 C20 1.4010(17)
C19 C24 1.4021(17)
C20 C21 1.3791(17)
C20 H20A 0.9500
C21 C22 1.3896(17)
C21 H21A 0.9500
C22 C23 1.3866(17)
C23 C24 1.3817(18)
C23 H23A 0.9500
C24 H24A 0.9500

loop_
_geom_hbond_atom_site_label_D
_geom_hbond_atom_site_label_H
_geom_hbond_atom_site_label_A
_geom_hbond_distance_DH
_geom_hbond_distance_HA
_geom_hbond_distance_DA
_geom_hbond_angle_DHA
_geom_hbond_site_symmetry_A
O3 H1O3 O4 0.93(2) 1.62(2) 2.5496(13) 179(2) .
O9 H1O9 O4 0.90(2) 1.69(2) 2.5702(12) 165.5(19) 1_655
N1 H1N O5 0.892(19) 2.021(19) 2.9001(16) 168.3(16) 1_455
N2 H2N O1 0.85(2) 2.197(19) 2.9617(16) 149.9(16) 1_556
